data_4337688
loop_
_publ_author_name
'Sun, Yong-Gang'
'Ji, Shu-Fang'
'Huo, Peng'
'Yin, Jing-Xue'
'Huang, Yu-De'
'Zhu, Qin-Yu'
'Dai, Jie'

_publ_section_title
;
 Role of the coordination center in photocurrent behavior of a
 tetrathiafulvalene and metal complex dyad.
;
_journal_issue 6
_journal_name_full 'Inorganic chemistry'
_journal_page_first 3078
_journal_page_last 3087
_journal_paper_doi 10.1021/ic402993y
_journal_volume 53
_journal_year 2014
_chemical_formula_sum 'C48 H52 Cl2 Mn N8 O6 S12'
_chemical_formula_weight 1347.55
_chemical_name_systematic
; 
 ? 
;
_space_group_IT_number 14
_symmetry_cell_setting monoclinic
_symmetry_Int_Tables_number 14
_symmetry_space_group_name_Hall '-P 2yn'
_symmetry_space_group_name_H-M 'P 1 21/n 1'
_atom_sites_solution_hydrogens geom
_atom_sites_solution_primary direct
_atom_sites_solution_secondary difmap
_audit_creation_method SHELXL-97
_cell_angle_alpha 90.00
_cell_angle_beta 93.173(4)
_cell_angle_gamma 90.00
_cell_formula_units_Z 2
_cell_length_a 17.167(3)
_cell_length_b 8.5626(11)
_cell_length_c 19.717(3)
_cell_measurement_reflns_used 10033
_cell_measurement_temperature 223(2)
_cell_measurement_theta_max 25.3
_cell_measurement_theta_min 3.1
_cell_volume 2893.8(8)
_computing_cell_refinement CrystalClear
_computing_data_collection CrystalClear
_computing_data_reduction CrystalStructure
_computing_structure_refinement 'SHELXL-97 (Sheldrick, 1997)'
_computing_structure_solution 'SHELXS-97 (Sheldrick, 1990)'
_diffrn_ambient_temperature 223(2)
_diffrn_detector_area_resol_mean 7.31
_diffrn_measured_fraction_theta_full 0.998
_diffrn_measured_fraction_theta_max 0.998
_diffrn_measurement_device_type 'Rigaku Mercury'
_diffrn_measurement_method \w
_diffrn_radiation_monochromator graphite
_diffrn_radiation_source 'fine-focus sealed tube'
_diffrn_radiation_type MoK\a
_diffrn_radiation_wavelength 0.71070
_diffrn_reflns_av_R_equivalents 0.0467
_diffrn_reflns_av_sigmaI/netI 0.0406
_diffrn_reflns_limit_h_max 20
_diffrn_reflns_limit_h_min -20
_diffrn_reflns_limit_k_max 10
_diffrn_reflns_limit_k_min -10
_diffrn_reflns_limit_l_max 23
_diffrn_reflns_limit_l_min -21
_diffrn_reflns_number 27161
_diffrn_reflns_theta_full 25.35
_diffrn_reflns_theta_max 25.35
_diffrn_reflns_theta_min 3.06
_exptl_absorpt_coefficient_mu 0.808
_exptl_absorpt_correction_T_max 0.9235
_exptl_absorpt_correction_T_min 0.7225
_exptl_absorpt_correction_type multi-scan
_exptl_absorpt_process_details 'Jacobson, R. (1998) Private communication'
_exptl_crystal_colour red
_exptl_crystal_density_diffrn 1.546
_exptl_crystal_density_method 'not measured'
_exptl_crystal_description block
_exptl_crystal_F_000 1390
_exptl_crystal_size_max 0.43
_exptl_crystal_size_mid 0.30
_exptl_crystal_size_min 0.10
_refine_diff_density_max 1.197
_refine_diff_density_min -0.831
_refine_diff_density_rms 0.088
_refine_ls_extinction_method none
_refine_ls_goodness_of_fit_ref 1.163
_refine_ls_hydrogen_treatment constr
_refine_ls_matrix_type full
_refine_ls_number_parameters 345
_refine_ls_number_reflns 5285
_refine_ls_number_restraints 4
_refine_ls_restrained_S_all 1.163
_refine_ls_R_factor_all 0.0697
_refine_ls_R_factor_gt 0.0596
_refine_ls_shift/su_max 0.000
_refine_ls_shift/su_mean 0.000
_refine_ls_structure_factor_coef Fsqd
_refine_ls_weighting_details 'calc w=1/[\s^2^(Fo^2^)+(0.0564P)^2^+8.3377P] where P=(Fo^2^+2Fc^2^)/3'
_refine_ls_weighting_scheme calc
_refine_ls_wR_factor_gt 0.1458
_refine_ls_wR_factor_ref 0.1511
_reflns_number_gt 4657
_reflns_number_total 5285
_reflns_threshold_expression >2sigma(I)
_cod_data_source_file ic402993y_si_002.cif
_cod_data_source_block Mn
_cod_original_cell_volume 2893.8(7)
_cod_original_sg_symbol_H-M 'P 21/n'
_cod_database_code 4337688

loop_
_symmetry_equiv_pos_as_xyz
'x, y, z'
'-x+1/2, y+1/2, -z+1/2'
'-x, -y, -z'
'x-1/2, -y-1/2, z-1/2'

loop_
_atom_site_label
_atom_site_type_symbol
_atom_site_fract_x
_atom_site_fract_y
_atom_site_fract_z
_atom_site_U_iso_or_equiv
_atom_site_adp_type
_atom_site_occupancy
_atom_site_symmetry_multiplicity
_atom_site_calc_flag
_atom_site_refinement_flags
Mn1 Mn 0.0000 1.0000 0.5000 0.0229(2) Uani 1 2 d S
Cl1 Cl 0.06778(7) 1.23552(13) 0.54751(6) 0.0307(3) Uani 1 1 d .
S1 S 0.55294(6) 0.24373(13) 0.49991(5) 0.0254(3) Uani 1 1 d .
S2 S 0.39079(6) 0.16924(13) 0.52951(6) 0.0269(3) Uani 1 1 d .
S3 S 0.61393(6) 0.04494(14) 0.63514(5) 0.0281(3) Uani 1 1 d .
S4 S 0.45110(7) -0.02381(15) 0.66337(6) 0.0318(3) Uani 1 1 d .
S5 S 0.67779(7) -0.02651(14) 0.77438(6) 0.0307(3) Uani 1 1 d .
S6 S 0.48884(7) -0.11396(15) 0.80888(6) 0.0340(3) Uani 1 1 d .
O1 O 0.32497(18) 0.4341(5) 0.37808(16) 0.0398(9) Uani 1 1 d .
O2 O 0.58513(17) 0.4635(4) 0.40474(16) 0.0336(8) Uani 1 1 d .
O3 O 0.2307(5) 0.3066(10) 0.6158(4) 0.132(3) Uiso 1 1 d D
N1 N 0.2747(2) 0.4009(5) 0.47998(19) 0.0324(9) Uani 1 1 d .
H1 H 0.2816 0.3589 0.5201 0.039 Uiso 1 1 calc R
N2 N 0.1115(2) 0.8504(5) 0.52687(19) 0.0287(8) Uani 1 1 d .
N3 N 0.4722(2) 0.4744(5) 0.34124(17) 0.0277(8) Uani 1 1 d .
H3 H 0.4230 0.4497 0.3367 0.033 Uiso 1 1 calc R
N4 N 0.4455(2) 0.5448(4) 0.10246(18) 0.0255(8) Uani 1 1 d .
C1 C 0.4045(2) 0.3088(5) 0.4658(2) 0.0215(9) Uani 1 1 d .
C2 C 0.4788(2) 0.3376(5) 0.4503(2) 0.0219(9) Uani 1 1 d .
C3 C 0.4899(2) 0.1521(5) 0.5544(2) 0.0248(9) Uani 1 1 d .
C4 C 0.5149(3) 0.0708(5) 0.6095(2) 0.0258(9) Uani 1 1 d .
C5 C 0.5954(3) -0.0148(5) 0.7180(2) 0.0249(9) Uani 1 1 d .
C6 C 0.5211(3) -0.0433(5) 0.7317(2) 0.0277(10) Uani 1 1 d .
C7 C 0.6832(3) -0.2326(6) 0.7937(3) 0.0422(13) Uani 1 1 d .
H7A H 0.6382 -0.2629 0.8183 0.063 Uiso 1 1 calc R
H7B H 0.7305 -0.2538 0.8214 0.063 Uiso 1 1 calc R
H7C H 0.6840 -0.2918 0.7518 0.063 Uiso 1 1 calc R
C8 C 0.4521(5) 0.0622(7) 0.8443(4) 0.082(3) Uani 1 1 d .
H8A H 0.4939 0.1381 0.8498 0.123 Uiso 1 1 calc R
H8B H 0.4317 0.0398 0.8882 0.123 Uiso 1 1 calc R
H8C H 0.4107 0.1040 0.8141 0.123 Uiso 1 1 calc R
C9 C 0.3316(2) 0.3877(5) 0.4369(2) 0.0248(9) Uani 1 1 d .
C10 C 0.2014(3) 0.4822(6) 0.4631(2) 0.0315(11) Uani 1 1 d .
H10A H 0.1577 0.4131 0.4725 0.038 Uiso 1 1 calc R
H10B H 0.1979 0.5062 0.4145 0.038 Uiso 1 1 calc R
C11 C 0.1939(3) 0.6319(5) 0.5028(2) 0.0272(10) Uani 1 1 d .
C12 C 0.1252(3) 0.7184(6) 0.4941(2) 0.0296(10) Uani 1 1 d .
H12 H 0.0861 0.6810 0.4630 0.036 Uiso 1 1 calc R
C13 C 0.1674(3) 0.9020(6) 0.5715(3) 0.0391(12) Uani 1 1 d .
H13 H 0.1590 0.9949 0.5955 0.047 Uiso 1 1 calc R
C14 C 0.2365(3) 0.8236(7) 0.5833(3) 0.0493(15) Uani 1 1 d .
H14 H 0.2745 0.8629 0.6150 0.059 Uiso 1 1 calc R
C15 C 0.2501(3) 0.6878(6) 0.5490(3) 0.0387(12) Uani 1 1 d .
H15 H 0.2973 0.6336 0.5569 0.046 Uiso 1 1 calc R
C16 C 0.5149(2) 0.4340(5) 0.3971(2) 0.0234(9) Uani 1 1 d .
C17 C 0.5091(3) 0.5606(6) 0.2880(2) 0.0300(10) Uani 1 1 d .
H17A H 0.5579 0.5086 0.2777 0.036 Uiso 1 1 calc R
H17B H 0.5219 0.6662 0.3043 0.036 Uiso 1 1 calc R
C18 C 0.4569(3) 0.5711(5) 0.2245(2) 0.0236(9) Uani 1 1 d .
C19 C 0.4854(3) 0.5299(5) 0.1623(2) 0.0251(9) Uani 1 1 d .
H19 H 0.5362 0.4888 0.1623 0.030 Uiso 1 1 calc R
C20 C 0.3723(3) 0.5991(6) 0.1038(2) 0.0289(10) Uani 1 1 d .
H20 H 0.3429 0.6101 0.0624 0.035 Uiso 1 1 calc R
C21 C 0.3382(3) 0.6393(6) 0.1629(2) 0.0327(11) Uani 1 1 d .
H21 H 0.2862 0.6746 0.1616 0.039 Uiso 1 1 calc R
C22 C 0.3812(3) 0.6272(5) 0.2240(2) 0.0294(10) Uani 1 1 d .
H22 H 0.3593 0.6566 0.2648 0.035 Uiso 1 1 calc R
C23 C 0.2679(9) 0.3626(18) 0.6776(7) 0.087(4) Uiso 0.60 1 d PD
C23' C 0.2548(12) 0.261(3) 0.6841(8) 0.085(6) Uiso 0.40 1 d PD
C24 C 0.2559(8) 0.4896(15) 0.7301(7) 0.080(4) Uiso 0.60 1 d PD
C24' C 0.2264(9) 0.1440(18) 0.7323(8) 0.057(4) Uiso 0.40 1 d PD

loop_
_atom_site_aniso_label
_atom_site_aniso_U_11
_atom_site_aniso_U_22
_atom_site_aniso_U_33
_atom_site_aniso_U_23
_atom_site_aniso_U_13
_atom_site_aniso_U_12
Mn1 0.0232(5) 0.0290(5) 0.0168(4) -0.0008(4) 0.0020(4) 0.0049(4)
Cl1 0.0319(6) 0.0322(6) 0.0283(6) -0.0070(5) 0.0041(5) 0.0004(5)
S1 0.0232(5) 0.0304(6) 0.0223(5) 0.0070(5) -0.0003(4) 0.0036(5)
S2 0.0246(5) 0.0298(6) 0.0263(6) 0.0078(5) 0.0011(4) 0.0025(5)
S3 0.0266(6) 0.0373(7) 0.0202(5) 0.0063(5) -0.0008(4) 0.0007(5)
S4 0.0270(6) 0.0422(7) 0.0258(6) 0.0093(5) -0.0015(5) -0.0036(5)
S5 0.0329(6) 0.0326(6) 0.0255(6) 0.0043(5) -0.0079(5) -0.0011(5)
S6 0.0426(7) 0.0346(7) 0.0255(6) 0.0085(5) 0.0085(5) 0.0033(6)
O1 0.0267(17) 0.071(3) 0.0216(16) 0.0164(17) -0.0003(13) 0.0072(17)
O2 0.0218(16) 0.046(2) 0.0323(18) 0.0089(16) -0.0026(13) -0.0017(15)
N1 0.032(2) 0.041(2) 0.0240(19) 0.0087(17) 0.0062(16) 0.0166(18)
N2 0.0261(19) 0.032(2) 0.028(2) 0.0008(17) 0.0010(16) 0.0066(17)
N3 0.0249(19) 0.040(2) 0.0179(18) 0.0064(16) -0.0017(15) -0.0024(17)
N4 0.0252(19) 0.031(2) 0.0206(18) 0.0039(16) 0.0005(15) 0.0000(16)
C1 0.026(2) 0.022(2) 0.0162(19) 0.0009(17) 0.0001(17) 0.0029(18)
C2 0.028(2) 0.021(2) 0.0159(19) 0.0007(17) -0.0008(17) 0.0033(18)
C3 0.024(2) 0.027(2) 0.023(2) 0.0006(18) -0.0002(18) 0.0020(18)
C4 0.027(2) 0.029(2) 0.021(2) 0.0012(18) -0.0008(18) 0.0001(19)
C5 0.035(2) 0.023(2) 0.017(2) 0.0018(17) -0.0024(18) 0.0018(19)
C6 0.033(2) 0.028(2) 0.022(2) 0.0042(19) 0.0003(19) 0.000(2)
C7 0.047(3) 0.036(3) 0.044(3) 0.011(2) 0.002(2) 0.008(2)
C8 0.152(8) 0.039(4) 0.060(4) 0.005(3) 0.063(5) 0.009(4)
C9 0.023(2) 0.029(2) 0.023(2) 0.0032(19) -0.0003(17) -0.0010(19)
C10 0.026(2) 0.039(3) 0.029(2) 0.005(2) 0.0031(19) 0.010(2)
C11 0.025(2) 0.030(2) 0.027(2) 0.011(2) 0.0056(18) 0.0072(19)
C12 0.025(2) 0.039(3) 0.024(2) 0.004(2) -0.0007(18) 0.005(2)
C13 0.035(3) 0.036(3) 0.045(3) -0.005(2) -0.008(2) 0.004(2)
C14 0.030(3) 0.050(3) 0.065(4) -0.013(3) -0.022(3) 0.006(3)
C15 0.022(2) 0.044(3) 0.049(3) 0.000(3) -0.005(2) 0.008(2)
C16 0.025(2) 0.025(2) 0.020(2) -0.0035(18) 0.0008(17) 0.0064(18)
C17 0.032(2) 0.039(3) 0.020(2) 0.002(2) 0.0009(18) -0.005(2)
C18 0.029(2) 0.022(2) 0.019(2) 0.0033(17) 0.0021(18) -0.0042(18)
C19 0.024(2) 0.027(2) 0.024(2) 0.0026(18) 0.0021(18) -0.0001(19)
C20 0.030(2) 0.035(3) 0.021(2) 0.0046(19) -0.0015(18) -0.001(2)
C21 0.027(2) 0.039(3) 0.032(2) 0.008(2) 0.005(2) 0.008(2)
C22 0.036(3) 0.030(2) 0.023(2) -0.0011(19) 0.0076(19) 0.002(2)

loop_
_atom_type_symbol
_atom_type_description
_atom_type_scat_dispersion_real
_atom_type_scat_dispersion_imag
_atom_type_scat_source
C C 0.0033 0.0016 'International Tables Vol C Tables 4.2.6.8 and 6.1.1.4'
H H 0.0000 0.0000 'International Tables Vol C Tables 4.2.6.8 and 6.1.1.4'
Mn Mn 0.3368 0.7283 'International Tables Vol C Tables 4.2.6.8 and 6.1.1.4'
N N 0.0061 0.0033 'International Tables Vol C Tables 4.2.6.8 and 6.1.1.4'
O O 0.0106 0.0060 'International Tables Vol C Tables 4.2.6.8 and 6.1.1.4'
S S 0.1246 0.1234 'International Tables Vol C Tables 4.2.6.8 and 6.1.1.4'
Cl Cl 0.1484 0.1585 'International Tables Vol C Tables 4.2.6.8 and 6.1.1.4'

loop_
_geom_angle_atom_site_label_1
_geom_angle_atom_site_label_2
_geom_angle_atom_site_label_3
_geom_angle
_geom_angle_site_symmetry_1
_geom_angle_site_symmetry_3
N4 Mn1 N4 180.000(1) 2 4_576
N4 Mn1 N2 94.40(13) 2 3_576
N4 Mn1 N2 85.60(13) 4_576 3_576
N4 Mn1 N2 85.60(13) 2 .
N4 Mn1 N2 94.40(13) 4_576 .
N2 Mn1 N2 180.00(18) 3_576 .
N4 Mn1 Cl1 90.52(9) 2 3_576
N4 Mn1 Cl1 89.48(9) 4_576 3_576
N2 Mn1 Cl1 89.94(10) 3_576 3_576
N2 Mn1 Cl1 90.06(10) . 3_576
N4 Mn1 Cl1 89.48(9) 2 .
N4 Mn1 Cl1 90.52(9) 4_576 .
N2 Mn1 Cl1 90.06(10) 3_576 .
N2 Mn1 Cl1 89.94(10) . .
Cl1 Mn1 Cl1 180.00(5) 3_576 .
C3 S1 C2 95.4(2) . .
C3 S2 C1 95.3(2) . .
C5 S3 C4 94.7(2) . .
C6 S4 C4 94.8(2) . .
C5 S5 C7 102.7(2) . .
C6 S6 C8 100.5(3) . .
C23 O3 C23' 37.1(9) . .
C9 N1 C10 123.2(4) . .
C9 N1 H1 118.4 . .
C10 N1 H1 118.4 . .
C12 N2 C13 117.3(4) . .
C12 N2 Mn1 121.4(3) . .
C13 N2 Mn1 121.0(3) . .
C16 N3 C17 119.0(4) . .
C16 N3 H3 120.5 . .
C17 N3 H3 120.5 . .
C19 N4 C20 116.7(4) . .
C19 N4 Mn1 123.0(3) . 2_545
C20 N4 Mn1 120.1(3) . 2_545
C2 C1 C9 127.4(4) . .
C2 C1 S2 116.7(3) . .
C9 C1 S2 115.7(3) . .
C1 C2 C16 133.8(4) . .
C1 C2 S1 117.1(3) . .
C16 C2 S1 109.1(3) . .
C4 C3 S2 122.2(4) . .
C4 C3 S1 123.3(3) . .
S2 C3 S1 114.4(2) . .
C3 C4 S3 123.9(4) . .
C3 C4 S4 123.0(3) . .
S3 C4 S4 113.1(2) . .
C6 C5 S5 127.3(3) . .
C6 C5 S3 117.5(3) . .
S5 C5 S3 115.1(3) . .
C5 C6 S6 125.9(3) . .
C5 C6 S4 116.4(3) . .
S6 C6 S4 117.5(3) . .
S5 C7 H7A 109.5 . .
S5 C7 H7B 109.5 . .
H7A C7 H7B 109.5 . .
S5 C7 H7C 109.5 . .
H7A C7 H7C 109.5 . .
H7B C7 H7C 109.5 . .
S6 C8 H8A 109.5 . .
S6 C8 H8B 109.5 . .
H8A C8 H8B 109.5 . .
S6 C8 H8C 109.5 . .
H8A C8 H8C 109.5 . .
H8B C8 H8C 109.5 . .
O1 C9 N1 122.8(4) . .
O1 C9 C1 122.4(4) . .
N1 C9 C1 114.8(4) . .
N1 C10 C11 112.5(4) . .
N1 C10 H10A 109.1 . .
C11 C10 H10A 109.1 . .
N1 C10 H10B 109.1 . .
C11 C10 H10B 109.1 . .
H10A C10 H10B 107.8 . .
C15 C11 C12 117.0(4) . .
C15 C11 C10 124.2(4) . .
C12 C11 C10 118.8(4) . .
N2 C12 C11 124.3(4) . .
N2 C12 H12 117.9 . .
C11 C12 H12 117.9 . .
N2 C13 C14 122.1(5) . .
N2 C13 H13 119.0 . .
C14 C13 H13 119.0 . .
C13 C14 C15 120.0(5) . .
C13 C14 H14 120.0 . .
C15 C14 H14 120.0 . .
C14 C15 C11 119.3(4) . .
C14 C15 H15 120.3 . .
C11 C15 H15 120.3 . .
O2 C16 N3 122.5(4) . .
O2 C16 C2 117.9(4) . .
N3 C16 C2 119.5(4) . .
N3 C17 C18 111.6(4) . .
N3 C17 H17A 109.3 . .
C18 C17 H17A 109.3 . .
N3 C17 H17B 109.3 . .
C18 C17 H17B 109.3 . .
H17A C17 H17B 108.0 . .
C22 C18 C19 117.2(4) . .
C22 C18 C17 122.9(4) . .
C19 C18 C17 119.8(4) . .
N4 C19 C18 124.5(4) . .
N4 C19 H19 117.8 . .
C18 C19 H19 117.8 . .
N4 C20 C21 123.2(4) . .
N4 C20 H20 118.4 . .
C21 C20 H20 118.4 . .
C20 C21 C22 119.1(4) . .
C20 C21 H21 120.4 . .
C22 C21 H21 120.4 . .
C21 C22 C18 119.2(4) . .
C21 C22 H22 120.4 . .
C18 C22 H22 120.4 . .
O3 C23 C24 138.6(13) . .
O3 C23' C24' 134.1(17) . .
C23 C24 C24' 155.7(13) . 2_556
C23' C24' C24 145.8(16) . 2_546

loop_
_geom_bond_atom_site_label_1
_geom_bond_atom_site_label_2
_geom_bond_distance
_geom_bond_site_symmetry_2
Mn1 N4 2.305(4) 2
Mn1 N4 2.305(4) 4_576
Mn1 N2 2.339(4) 3_576
Mn1 N2 2.339(4) .
Mn1 Cl1 2.4856(11) 3_576
Mn1 Cl1 2.4856(11) .
S1 C3 1.752(4) .
S1 C2 1.756(4) .
S2 C3 1.751(4) .
S2 C1 1.759(4) .
S3 C5 1.759(4) .
S3 C4 1.761(4) .
S4 C6 1.762(4) .
S4 C4 1.764(5) .
S5 C5 1.752(4) .
S5 C7 1.807(5) .
S6 C6 1.756(4) .
S6 C8 1.792(6) .
O1 C9 1.225(5) .
O2 C16 1.232(5) .
O3 C23 1.427(12) .
O3 C23' 1.443(15) .
N1 C9 1.335(6) .
N1 C10 1.461(6) .
N1 H1 0.8700 .
N2 C12 1.330(6) .
N2 C13 1.341(6) .
N3 C16 1.335(5) .
N3 C17 1.456(6) .
N3 H3 0.8700 .
N4 C19 1.336(5) .
N4 C20 1.341(6) .
N4 Mn1 2.305(4) 2_545
C1 C2 1.351(6) .
C1 C9 1.505(6) .
C2 C16 1.497(6) .
C3 C4 1.341(6) .
C5 C6 1.341(6) .
C7 H7A 0.9700 .
C7 H7B 0.9700 .
C7 H7C 0.9700 .
C8 H8A 0.9700 .
C8 H8B 0.9700 .
C8 H8C 0.9700 .
C10 C11 1.510(7) .
C10 H10A 0.9800 .
C10 H10B 0.9800 .
C11 C15 1.375(7) .
C11 C12 1.396(6) .
C12 H12 0.9400 .
C13 C14 1.371(7) .
C13 H13 0.9400 .
C14 C15 1.373(8) .
C14 H14 0.9400 .
C15 H15 0.9400 .
C17 C18 1.502(6) .
C17 H17A 0.9800 .
C17 H17B 0.9800 .
C18 C22 1.385(6) .
C18 C19 1.391(6) .
C19 H19 0.9400 .
C20 C21 1.376(6) .
C20 H20 0.9400 .
C21 C22 1.383(6) .
C21 H21 0.9400 .
C22 H22 0.9400 .
C23 C24 1.524(14) .
C23' C24' 1.478(16) .
C24 C24' 1.538(19) 2_556
C24' C24 1.538(19) 2_546

loop_
_geom_hbond_atom_site_label_D
_geom_hbond_atom_site_label_H
_geom_hbond_atom_site_label_A
_geom_hbond_distance_DH
_geom_hbond_distance_HA
_geom_hbond_distance_DA
_geom_hbond_angle_DHA
N3 H3 O1 0.87 1.92 2.691(5) 147.5
N1 H1 S2 0.87 2.48 2.940(4) 113.7

loop_
_geom_torsion_atom_site_label_1
_geom_torsion_atom_site_label_2
_geom_torsion_atom_site_label_3
_geom_torsion_atom_site_label_4
_geom_torsion
_geom_torsion_site_symmetry_1
_geom_torsion_site_symmetry_4
N4 Mn1 N2 C12 -66.7(3) 2 .
N4 Mn1 N2 C12 113.3(3) 4_576 .
N2 Mn1 N2 C12 156(100) 3_576 .
Cl1 Mn1 N2 C12 23.8(3) 3_576 .
Cl1 Mn1 N2 C12 -156.2(3) . .
N4 Mn1 N2 C13 107.0(4) 2 .
N4 Mn1 N2 C13 -73.0(4) 4_576 .
N2 Mn1 N2 C13 -31(100) 3_576 .
Cl1 Mn1 N2 C13 -162.5(4) 3_576 .
Cl1 Mn1 N2 C13 17.5(4) . .
C3 S2 C1 C2 9.1(4) . .
C3 S2 C1 C9 -168.2(3) . .
C9 C1 C2 C16 -9.0(8) . .
S2 C1 C2 C16 173.9(4) . .
C9 C1 C2 S1 172.3(3) . .
S2 C1 C2 S1 -4.7(5) . .
C3 S1 C2 C1 -2.4(4) . .
C3 S1 C2 C16 178.7(3) . .
C1 S2 C3 C4 171.7(4) . .
C1 S2 C3 S1 -10.5(3) . .
C2 S1 C3 C4 -173.6(4) . .
C2 S1 C3 S2 8.6(3) . .
S2 C3 C4 S3 177.9(2) . .
S1 C3 C4 S3 0.2(6) . .
S2 C3 C4 S4 -1.2(6) . .
S1 C3 C4 S4 -178.9(2) . .
C5 S3 C4 C3 163.4(4) . .
C5 S3 C4 S4 -17.4(3) . .
C6 S4 C4 C3 -162.5(4) . .
C6 S4 C4 S3 18.3(3) . .
C7 S5 C5 C6 66.1(5) . .
C7 S5 C5 S3 -115.3(3) . .
C4 S3 C5 C6 9.3(4) . .
C4 S3 C5 S5 -169.5(3) . .
S5 C5 C6 S6 -5.0(7) . .
S3 C5 C6 S6 176.3(3) . .
S5 C5 C6 S4 -179.1(3) . .
S3 C5 C6 S4 2.2(5) . .
C8 S6 C6 C5 102.9(5) . .
C8 S6 C6 S4 -83.0(4) . .
C4 S4 C6 C5 -12.5(4) . .
C4 S4 C6 S6 172.9(3) . .
C10 N1 C9 O1 -4.9(8) . .
C10 N1 C9 C1 176.1(4) . .
C2 C1 C9 O1 33.6(7) . .
S2 C1 C9 O1 -149.4(4) . .
C2 C1 C9 N1 -147.4(5) . .
S2 C1 C9 N1 29.6(5) . .
C9 N1 C10 C11 -111.0(5) . .
N1 C10 C11 C15 1.0(6) . .
N1 C10 C11 C12 -177.2(4) . .
C13 N2 C12 C11 -0.5(7) . .
Mn1 N2 C12 C11 173.4(3) . .
C15 C11 C12 N2 0.6(7) . .
C10 C11 C12 N2 178.9(4) . .
C12 N2 C13 C14 0.2(8) . .
Mn1 N2 C13 C14 -173.7(4) . .
N2 C13 C14 C15 0.0(9) . .
C13 C14 C15 C11 0.1(9) . .
C12 C11 C15 C14 -0.4(7) . .
C10 C11 C15 C14 -178.6(5) . .
C17 N3 C16 O2 -1.8(7) . .
C17 N3 C16 C2 -176.6(4) . .
C1 C2 C16 O2 164.8(5) . .
S1 C2 C16 O2 -16.5(5) . .
C1 C2 C16 N3 -20.2(7) . .
S1 C2 C16 N3 158.5(3) . .
C16 N3 C17 C18 169.9(4) . .
N3 C17 C18 C22 53.5(6) . .
N3 C17 C18 C19 -129.4(4) . .
C20 N4 C19 C18 -2.1(6) . .
Mn1 N4 C19 C18 173.2(3) 2_545 .
C22 C18 C19 N4 1.9(7) . .
C17 C18 C19 N4 -175.4(4) . .
C19 N4 C20 C21 0.3(7) . .
Mn1 N4 C20 C21 -175.1(4) 2_545 .
N4 C20 C21 C22 1.5(7) . .
C20 C21 C22 C18 -1.6(7) . .
C19 C18 C22 C21 0.0(7) . .
C17 C18 C22 C21 177.2(4) . .
C23' O3 C23 C24 -120(3) . .
C23 O3 C23' C24' 152(4) . .
O3 C23 C24 C24' -108(3) . 2_556
O3 C23' C24' C24 112(3) . 2_546
